data_2311583
loop_
_publ_author_name
'Reyes Perea, Juan Alberto'
'Bern\`es, Sylvain'
'Quintero T\'ellez, Ma Guadalupe'

_publ_section_title
;
 Packing polymorphism in the structure of
 <i>trans</i>-aqua-[<i>N</i>,<i>N</i>'-bis-(salicyl-idene)ethane-1,2-di-amine-\k<sup>4</sup><i>O</i>,<i>N</i>,<i>N</i>',<i>O</i>']chlorido-manganese(III)
 monohydrate.
;
_journal_coeditor_code VN2136
_journal_issue 'Pt 12'
_journal_name_full 'Acta crystallographica. Section E, Crystallographic communications'
_journal_page_first 1778
_journal_page_last 1782
_journal_paper_doi 10.1107/S2056989018015694
_journal_volume 74
_journal_year 2018
_chemical_absolute_configuration ad
_chemical_formula_iupac '[Mn (C16 H14 N2 O2) Cl (H2 O)], H2 O'
_chemical_formula_moiety 'C16 H16 Cl Mn N2 O3, H2 O'
_chemical_formula_sum 'C16 H18 Cl Mn N2 O4'
_chemical_formula_weight 392.71
_chemical_melting_point 447
_chemical_name_common
'<i>trans</i>-Aqua[<i>N</i>,<i>N</i>'-bis(salicylidene)ethane-1,2-diamine-\k^4^<i>O</i>,<i>N</i>,<i>N</i>',<i>O</i>']chloridomanganese(III) monohydrate'
_chemical_name_systematic
;<i>trans</i>-Aquachlorido{2,2'[ethane-1,2-diylbis(nitrilomethylidyne)]diphenolato-\k^4^<i>O</i>,<i>N</i>,<i>N</i>',<i>O</i>'}manganese(III)
monohydrate
;
_space_group_crystal_system monoclinic
_space_group_IT_number 4
_space_group_name_Hall 'P 2yb'
_space_group_name_H-M_alt 'P 1 21 1'
_atom_sites_solution_hydrogens mixed
_atom_sites_solution_primary direct
_atom_sites_solution_secondary difmap
_audit_creation_method SHELXL-2018/3
_cell_angle_alpha 90
_cell_angle_beta 92.153(6)
_cell_angle_gamma 90
_cell_formula_units_Z 2
_cell_length_a 6.7083(4)
_cell_length_b 7.2414(5)
_cell_length_c 17.2768(13)
_cell_measurement_reflns_used 4867
_cell_measurement_temperature 298.0(10)
_cell_measurement_theta_max 27.4450
_cell_measurement_theta_min 3.6690
_cell_volume 838.67(10)
_computing_cell_refinement
;
CrysAlis PRO (Agilent, 2013)
;
_computing_data_collection
;
CrysAlis PRO (Agilent, 2013)
;
_computing_data_reduction
;
CrysAlis PRO (Agilent, 2013)
;
_computing_molecular_graphics
;
Mercury (Macrae <i>et al.</i>,  2008)
;
_computing_publication_material
;
publCIF (Westrip, 2010)
;
_computing_structure_refinement
;
SHELXL2018 (Sheldrick, 2015b)
;
_computing_structure_solution
;
SHELXT2018 (Sheldrick, 2015a)
;
_diffrn_ambient_temperature 298.0(10)
_diffrn_detector 'CCD plate'
_diffrn_measured_fraction_theta_full 0.999
_diffrn_measured_fraction_theta_max 0.907
_diffrn_measurement_device 'four-circle diffractometer'
_diffrn_measurement_device_type 'Agilent Xcalibur Atlas Gemini'
_diffrn_measurement_method '\w scans'
_diffrn_radiation_monochromator graphite
_diffrn_radiation_probe x-ray
_diffrn_radiation_type MoK\a
_diffrn_radiation_wavelength 0.71073
_diffrn_reflns_av_R_equivalents 0.0331
_diffrn_reflns_av_unetI/netI 0.0469
_diffrn_reflns_limit_h_max 9
_diffrn_reflns_limit_h_min -9
_diffrn_reflns_limit_k_max 10
_diffrn_reflns_limit_k_min -9
_diffrn_reflns_limit_l_max 21
_diffrn_reflns_limit_l_min -23
_diffrn_reflns_number 10229
_diffrn_reflns_theta_full 25.242
_diffrn_reflns_theta_max 29.651
_diffrn_reflns_theta_min 3.039
_diffrn_source 'Enhance (Mo) X-ray Source'
_exptl_absorpt_coefficient_mu 0.969
_exptl_absorpt_correction_T_max 1.00000
_exptl_absorpt_correction_T_min 0.96865
_exptl_absorpt_correction_type multi-scan
_exptl_absorpt_process_details
;
(CrysAlis PRO; Agilent, 2013)
;
_exptl_crystal_colour brown
_exptl_crystal_density_diffrn 1.555
_exptl_crystal_description plate
_exptl_crystal_F_000 404
_exptl_crystal_size_max 0.300
_exptl_crystal_size_mid 0.300
_exptl_crystal_size_min 0.150
_refine_diff_density_max 0.401
_refine_diff_density_min -0.233
_refine_ls_abs_structure_details
;
Flack <i>x</i> determined using 1381 quotients
[(<i>I</i>^+^)-(<i>I</i>^-^)]/[(<i>I</i>^+^)+(<i>I</i>^-^)]
(Parsons <i>et al.</i>,  2013)
;
_refine_ls_abs_structure_Flack -0.017(12)
_refine_ls_extinction_method none
_refine_ls_goodness_of_fit_ref 1.063
_refine_ls_hydrogen_treatment mixed
_refine_ls_matrix_type full
_refine_ls_number_parameters 229
_refine_ls_number_reflns 4080
_refine_ls_number_restraints 1
_refine_ls_restrained_S_all 1.063
_refine_ls_R_factor_all 0.0447
_refine_ls_R_factor_gt 0.0368
_refine_ls_shift/su_max 0.000
_refine_ls_shift/su_mean 0.000
_refine_ls_structure_factor_coef Fsqd
_refine_ls_weighting_details 'w=1/[\s^2^(Fo^2^)+(0.0269P)^2^+0.0549P] where P=(Fo^2^+2Fc^2^)/3'
_refine_ls_weighting_scheme calc
_refine_ls_wR_factor_gt 0.0672
_refine_ls_wR_factor_ref 0.0721
_reflns_number_gt 3647
_reflns_number_total 4080
_reflns_threshold_expression 'I > 2\s(I)'
_cod_data_source_file vn2136sup1.cif
_cod_data_source_block I
_cod_original_sg_symbol_H-M 'P 21'
_cod_database_code 2311583
_shelx_estimated_absorpt_t_min 0.760
_shelx_estimated_absorpt_t_max 0.760

loop_
_space_group_symop_operation_xyz
'x, y, z'
'-x, y+1/2, -z'

loop_
_atom_site_type_symbol
_atom_site_label
_atom_site_fract_x
_atom_site_fract_y
_atom_site_fract_z
_atom_site_U_iso_or_equiv
_atom_site_adp_type
_atom_site_calc_flag
_atom_site_occupancy
Mn Mn 0.09362(6) 0.52766(6) 0.76613(3) 0.02725(13) Uani d 1
Cl Cl 0.21462(13) 0.86787(12) 0.78160(7) 0.0449(3) Uani d 1
O O1 0.2621(3) 0.4339(3) 0.84472(14) 0.0314(5) Uani d 1
O O2 0.2725(3) 0.4682(3) 0.68703(14) 0.0319(6) Uani d 1
O O3W -0.0502(4) 0.2359(4) 0.7460(2) 0.0468(8) Uani d 1
H H31W -0.167(8) 0.208(7) 0.741(3) 0.070 Uiso d 1
H H32W 0.022(8) 0.150(8) 0.757(3) 0.070 Uiso d 1
O O4W -0.4622(4) 0.1624(5) 0.7235(2) 0.0489(8) Uani d 1
H H41W -0.541(8) 0.251(8) 0.719(3) 0.073 Uiso d 1
H H42W -0.544(7) 0.087(7) 0.737(3) 0.073 Uiso d 1
N N1 -0.1165(4) 0.5785(4) 0.84081(18) 0.0295(7) Uani d 1
N N2 -0.1111(4) 0.6231(4) 0.69079(18) 0.0314(7) Uani d 1
C C1 0.2606(5) 0.4706(4) 0.9199(2) 0.0276(7) Uani d 1
C C2 0.4299(5) 0.4261(5) 0.9660(2) 0.0338(8) Uani d 1
H H21 0.539320 0.372846 0.943141 0.041 Uiso calc 1
C C3 0.4374(6) 0.4598(5) 1.0446(2) 0.0415(9) Uani d 1
H H31 0.552417 0.431406 1.073893 0.050 Uiso calc 1
C C4 0.2745(6) 0.5358(6) 1.0804(2) 0.0460(9) Uani d 1
H H41 0.280228 0.559014 1.133357 0.055 Uiso calc 1
C C5 0.1057(6) 0.5760(5) 1.0368(2) 0.0404(10) Uani d 1
H H51 -0.004513 0.623686 1.061044 0.048 Uiso calc 1
C C6 0.0944(5) 0.5471(5) 0.95632(19) 0.0316(8) Uani d 1
C C7 -0.0886(5) 0.5890(4) 0.9141(2) 0.0324(8) Uani d 1
H H71 -0.195999 0.627022 0.942692 0.039 Uiso calc 1
C C8 -0.3150(5) 0.6098(5) 0.8028(2) 0.0380(9) Uani d 1
H H82 -0.396791 0.684398 0.835810 0.046 Uiso calc 1
H H81 -0.382002 0.492807 0.793394 0.046 Uiso calc 1
C C9 -0.2848(5) 0.7073(5) 0.7279(2) 0.0410(10) Uani d 1
H H91 -0.403077 0.695316 0.694177 0.049 Uiso calc 1
H H92 -0.260526 0.837639 0.737189 0.049 Uiso calc 1
C C10 -0.0941(5) 0.6321(5) 0.6175(2) 0.0374(9) Uani d 1
H H101 -0.202462 0.678747 0.588561 0.045 Uiso calc 1
C C11 0.0782(5) 0.5765(5) 0.5754(2) 0.0362(9) Uani d 1
C C12 0.0738(6) 0.6076(5) 0.4951(2) 0.0480(10) Uani d 1
H H121 -0.040128 0.658706 0.471451 0.058 Uiso calc 1
C C13 0.2312(7) 0.5651(6) 0.4508(2) 0.0548(12) Uani d 1
H H131 0.225258 0.587309 0.397749 0.066 Uiso calc 1
C C14 0.4005(6) 0.4880(6) 0.4864(2) 0.0511(11) Uani d 1
H H141 0.509161 0.459366 0.456736 0.061 Uiso calc 1
C C15 0.4104(5) 0.4534(5) 0.5645(2) 0.0381(9) Uani d 1
H H151 0.524048 0.398346 0.586650 0.046 Uiso calc 1
C C16 0.2515(5) 0.4998(5) 0.61183(19) 0.0315(8) Uani d 1

loop_
_atom_site_aniso_label
_atom_site_aniso_U_11
_atom_site_aniso_U_22
_atom_site_aniso_U_33
_atom_site_aniso_U_12
_atom_site_aniso_U_13
_atom_site_aniso_U_23
Mn 0.0191(2) 0.0312(3) 0.0315(3) 0.0036(2) 0.00186(16) -0.0002(2)
Cl 0.0318(5) 0.0302(4) 0.0722(8) -0.0033(4) -0.0032(4) 0.0006(4)
O1 0.0250(12) 0.0383(13) 0.0308(14) 0.0071(10) 0.0006(10) -0.0004(11)
O2 0.0249(11) 0.0394(14) 0.0316(14) 0.0052(10) 0.0028(10) 0.0005(10)
O3W 0.0326(15) 0.0306(15) 0.077(2) -0.0012(12) -0.0035(15) 0.0004(14)
O4W 0.0321(15) 0.0432(18) 0.072(2) 0.0047(13) 0.0084(14) 0.0092(15)
N1 0.0179(13) 0.0290(16) 0.0417(19) 0.0024(10) 0.0022(12) -0.0047(12)
N2 0.0235(14) 0.0311(15) 0.0395(19) 0.0014(12) -0.0023(12) 0.0014(13)
C1 0.0287(16) 0.0230(16) 0.0312(19) -0.0042(13) 0.0027(14) 0.0035(13)
C2 0.0294(18) 0.0333(19) 0.039(2) 0.0001(14) 0.0017(15) 0.0076(16)
C3 0.046(2) 0.040(2) 0.039(2) -0.0069(17) -0.0072(17) 0.0110(17)
C4 0.067(2) 0.041(2) 0.0303(19) -0.002(2) 0.0007(17) 0.000(2)
C5 0.050(2) 0.033(2) 0.039(2) -0.0002(16) 0.0134(18) -0.0011(15)
C6 0.0311(16) 0.0283(18) 0.0356(19) -0.0006(16) 0.0053(13) 0.0000(16)
C7 0.0286(18) 0.0255(17) 0.044(2) -0.0008(13) 0.0123(16) -0.0028(15)
C8 0.0200(17) 0.040(2) 0.054(3) 0.0034(15) 0.0047(16) -0.0066(18)
C9 0.0238(18) 0.038(2) 0.060(3) 0.0101(15) -0.0049(17) -0.0045(19)
C10 0.0328(19) 0.0297(19) 0.049(3) -0.0010(15) -0.0099(16) 0.0050(17)
C11 0.041(2) 0.031(2) 0.035(2) -0.0024(15) -0.0034(16) 0.0028(14)
C12 0.062(3) 0.041(2) 0.039(2) -0.004(2) -0.011(2) 0.0094(18)
C13 0.085(3) 0.051(3) 0.028(2) -0.013(2) 0.003(2) 0.0035(18)
C14 0.063(3) 0.050(3) 0.042(2) -0.011(2) 0.018(2) -0.007(2)
C15 0.0373(19) 0.040(2) 0.037(2) -0.0049(16) 0.0063(16) -0.0037(16)
C16 0.0356(17) 0.0282(19) 0.0310(19) -0.0063(16) 0.0034(14) 0.0001(16)

loop_
_atom_type_symbol
_atom_type_description
_atom_type_scat_dispersion_real
_atom_type_scat_dispersion_imag
_atom_type_scat_source
C C 0.0033 0.0016 'International Tables Vol C Tables 4.2.6.8 and 6.1.1.4'
H H 0.0000 0.0000 'International Tables Vol C Tables 4.2.6.8 and 6.1.1.4'
Cl Cl 0.1484 0.1585 'International Tables Vol C Tables 4.2.6.8 and 6.1.1.4'
Mn Mn 0.3368 0.7283 'International Tables Vol C Tables 4.2.6.8 and 6.1.1.4'
O O 0.0106 0.0060 'International Tables Vol C Tables 4.2.6.8 and 6.1.1.4'
N N 0.0061 0.0033 'International Tables Vol C Tables 4.2.6.8 and 6.1.1.4'

loop_
_geom_angle_atom_site_label_1
_geom_angle_atom_site_label_2
_geom_angle_atom_site_label_3
_geom_angle
O1 Mn O2 93.41(10)
O1 Mn N1 91.15(11)
O2 Mn N1 173.66(11)
O1 Mn N2 173.37(11)
O2 Mn N2 92.71(11)
N1 Mn N2 82.56(12)
O1 Mn O3W 90.85(11)
O2 Mn O3W 87.51(11)
N1 Mn O3W 88.01(11)
N2 Mn O3W 86.87(11)
O1 Mn Cl 95.26(8)
O2 Mn Cl 94.89(7)
N1 Mn Cl 89.08(8)
N2 Mn Cl 86.75(9)
O3W Mn Cl 173.28(8)
C1 O1 Mn 127.9(2)
C16 O2 Mn 128.4(2)
Mn O3W H31W 129(4)
Mn O3W H32W 115(4)
H31W O3W H32W 114(5)
H41W O4W H42W 96(4)
C7 N1 C8 121.8(3)
C7 N1 Mn 125.2(2)
C8 N1 Mn 113.0(2)
C10 N2 C9 120.5(3)
C10 N2 Mn 125.7(2)
C9 N2 Mn 113.4(2)
O1 C1 C2 118.3(3)
O1 C1 C6 123.3(3)
C2 C1 C6 118.3(3)
C3 C2 C1 121.2(3)
C3 C2 H21 119.4
C1 C2 H21 119.4
C2 C3 C4 120.6(3)
C2 C3 H31 119.7
C4 C3 H31 119.7
C5 C4 C3 119.2(3)
C5 C4 H41 120.4
C3 C4 H41 120.4
C4 C5 C6 121.7(3)
C4 C5 H51 119.1
C6 C5 H51 119.1
C5 C6 C1 119.0(3)
C5 C6 C7 119.0(3)
C1 C6 C7 122.0(3)
N1 C7 C6 125.6(3)
N1 C7 H71 117.2
C6 C7 H71 117.2
N1 C8 C9 107.9(3)
N1 C8 H82 110.1
C9 C8 H82 110.1
N1 C8 H81 110.1
C9 C8 H81 110.1
H82 C8 H81 108.4
N2 C9 C8 108.3(3)
N2 C9 H91 110.0
C8 C9 H91 110.0
N2 C9 H92 110.0
C8 C9 H92 110.0
H91 C9 H92 108.4
N2 C10 C11 125.9(3)
N2 C10 H101 117.0
C11 C10 H101 117.0
C12 C11 C16 119.3(3)
C12 C11 C10 117.7(3)
C16 C11 C10 123.0(3)
C13 C12 C11 122.1(4)
C13 C12 H121 119.0
C11 C12 H121 119.0
C12 C13 C14 118.7(4)
C12 C13 H131 120.6
C14 C13 H131 120.6
C15 C14 C13 121.2(4)
C15 C14 H141 119.4
C13 C14 H141 119.4
C14 C15 C16 121.2(4)
C14 C15 H151 119.4
C16 C15 H151 119.4
O2 C16 C15 118.3(3)
O2 C16 C11 124.1(3)
C15 C16 C11 117.6(3)

loop_
_geom_bond_atom_site_label_1
_geom_bond_atom_site_label_2
_geom_bond_distance
Mn O1 1.862(2)
Mn O2 1.901(2)
Mn N1 1.981(3)
Mn N2 1.981(3)
Mn O3W 2.343(3)
Mn Cl 2.6045(10)
O1 C1 1.326(4)
O2 C16 1.322(4)
O3W H31W 0.81(5)
O3W H32W 0.80(6)
O4W H41W 0.83(6)
O4W H42W 0.81(5)
N1 C7 1.276(5)
N1 C8 1.480(4)
N2 C10 1.277(5)
N2 C9 1.482(4)
C1 C2 1.400(5)
C1 C6 1.414(4)
C2 C3 1.379(5)
C2 H21 0.9300
C3 C4 1.389(5)
C3 H31 0.9300
C4 C5 1.368(5)
C4 H41 0.9300
C5 C6 1.405(5)
C5 H51 0.9300
C6 C7 1.436(5)
C7 H71 0.9300
C8 C9 1.496(5)
C8 H82 0.9700
C8 H81 0.9700
C9 H91 0.9700
C9 H92 0.9700
C10 C11 1.446(5)
C10 H101 0.9300
C11 C12 1.405(5)
C11 C16 1.414(5)
C12 C13 1.362(6)
C12 H121 0.9300
C13 C14 1.388(6)
C13 H131 0.9300
C14 C15 1.372(5)
C14 H141 0.9300
C15 C16 1.408(4)
C15 H151 0.9300

loop_
_geom_hbond_atom_site_label_D
_geom_hbond_atom_site_label_H
_geom_hbond_atom_site_label_A
_geom_hbond_site_symmetry_A
_geom_hbond_distance_DH
_geom_hbond_distance_HA
_geom_hbond_distance_DA
_geom_hbond_angle_DHA
_geom_hbond_publ_flag
O3W H31W O4W . 0.81(5) 2.02(5) 2.827(4) 174(5) yes
O3W H32W Cl 1_545 0.80(6) 2.45(6) 3.249(3) 173(5) yes
O4W H41W O2 1_455 0.83(6) 2.07(6) 2.896(4) 170(5) yes
O4W H42W Cl 1_445 0.81(5) 2.41(5) 3.228(3) 178(5) yes
C8 H81 O1 1_455 0.97 2.61 3.217(4) 120.6 no

loop_
_geom_torsion_atom_site_label_1
_geom_torsion_atom_site_label_2
_geom_torsion_atom_site_label_3
_geom_torsion_atom_site_label_4
_geom_torsion
O2 Mn O1 C1 160.2(2)
N1 Mn O1 C1 -24.2(2)
O3W Mn O1 C1 -112.2(2)
Cl Mn O1 C1 65.0(2)
Mn O1 C1 C2 -163.0(2)
Mn O1 C1 C6 18.9(4)
O1 C1 C2 C3 -179.7(3)
C6 C1 C2 C3 -1.5(5)
C1 C2 C3 C4 1.3(5)
C2 C3 C4 C5 0.4(6)
C3 C4 C5 C6 -1.8(6)
C4 C5 C6 C1 1.5(5)
C4 C5 C6 C7 178.8(4)
O1 C1 C6 C5 178.2(3)
C2 C1 C6 C5 0.2(5)
O1 C1 C6 C7 0.9(5)
C2 C1 C6 C7 -177.1(3)
C8 N1 C7 C6 175.0(3)
Mn N1 C7 C6 -6.9(5)
C5 C6 C7 N1 176.2(3)
C1 C6 C7 N1 -6.5(5)
C7 N1 C8 C9 143.5(3)
Mn N1 C8 C9 -34.8(3)
C10 N2 C9 C8 155.3(3)
Mn N2 C9 C8 -31.2(4)
N1 C8 C9 N2 41.5(4)
C9 N2 C10 C11 171.8(3)
Mn N2 C10 C11 -0.7(5)
N2 C10 C11 C12 -176.2(3)
N2 C10 C11 C16 1.4(6)
C16 C11 C12 C13 0.4(6)
C10 C11 C12 C13 178.0(4)
C11 C12 C13 C14 0.3(6)
C12 C13 C14 C15 0.5(6)
C13 C14 C15 C16 -1.9(6)
Mn O2 C16 C15 176.1(2)
Mn O2 C16 C11 -4.3(5)
C14 C15 C16 O2 -177.9(3)
C14 C15 C16 C11 2.5(5)
C12 C11 C16 O2 178.7(3)
C10 C11 C16 O2 1.2(5)
C12 C11 C16 C15 -1.7(5)
C10 C11 C16 C15 -179.2(3)
